data_1517675
loop_
_publ_author_name
'Grzechnik, A.'
'Bouvier, P.'
'Mezouar, M.'
'Mathews, M.D.'
'Tyagi, A.K.'
'Koehler, J.'

_publ_section_title
;
 Hexagonal Na(1.5) Y(1.5) F6 at high pressures
;
_journal_name_full 'Journal of Solid State Chemistry'
_journal_page_first 159
_journal_page_last 164
_journal_volume 165
_journal_year 2002
_chemical_formula_structural 'Na (Na0.5 Y1.5) F6'
_chemical_formula_sum 'F6 Na1.5 Y1.5'
_chemical_name_systematic
;
Sodium Yttrium Fluoride (1.5/1.5/6)
;
_space_group_IT_number 176
_symmetry_Int_Tables_number 176
_symmetry_space_group_name_Hall '-P 6c'
_symmetry_space_group_name_H-M 'P 63/m'
_cell_angle_alpha 90
_cell_angle_beta 90
_cell_angle_gamma 120
_cell_formula_units_Z 1
_cell_length_a 5.6022(2)
_cell_length_b 5.6022(2)
_cell_length_c 3.3295(2)
_cell_volume 90.495(7)
_cod_data_source_file Na1_5Y1_5F6_P63_m_DC256
_cod_data_source_block chateigner
_cod_original_cell_volume 90.5
_cod_database_code 1517675

loop_
_symmetry_equiv_pos_site_id
_symmetry_equiv_pos_as_xyz
1 '-x+y, -x, -z+1/2'
2 '-y, x-y, -z+1/2'
3 'x, y, -z+1/2'
4 'x-y, x, -z'
5 'y, -x+y, -z'
6 '-x, -y, -z'
7 'x-y, x, z+1/2'
8 'y, -x+y, z+1/2'
9 '-x, -y, z+1/2'
10 '-x+y, -x, z'
11 '-y, x-y, z'
12 'x, y, z'

loop_
_atom_site_label
_atom_site_type_symbol
_atom_site_symmetry_multiplicity
_atom_site_Wyckoff_symbol
_atom_site_fract_x
_atom_site_fract_y
_atom_site_fract_z
_atom_site_occupancy
_atom_site_B_iso_or_equiv
Y1 Y3+ 2 d 0.6667 0.3333 0.25 0.75 0
Na1 Na1+ 2 d 0.6667 0.3333 0.25 0.25 0
Na2 Na1+ 4 e 0.0 0.0 0.646(4) 0.25 0
F1 F1- 6 h 0.2814(5) 0.3563(6) 0.25 1. 0

loop_
_atom_type_symbol
_atom_type_oxidation_number
F1- -1
Na1+ 1
Y3+ 3
